data_2207155
loop_
_publ_author_name
'Harrison, William T. A.'
'Yathirajan, H. S.'
'Anilkumar, H. G.'
'Sarojini, B. K.'
'Narayana, B.'
'Lobo, K. G.'

_publ_section_title
1-(2-Bromo-5-methoxyphenyl)-8-chloro-6-(2-fluorophenyl)-4<i>H</i>-1,2,4-triazolo[4,3-<i>a</i>][1,4]benzodiazepine
_journal_coeditor_code BT6760
_journal_issue 11
_journal_name_full 'Acta Crystallographica Section E'
_journal_page_first o3810
_journal_page_last o3812
_journal_paper_doi 10.1107/S1600536805032927
_journal_volume 61
_journal_year 2005
_chemical_formula_iupac 'C23 H15 Br Cl F N4 O'
_chemical_formula_moiety 'C23 H15 Br Cl F N4 O'
_chemical_formula_sum 'C23 H15 Br Cl F N4 O'
_chemical_formula_weight 497.75
_chemical_name_systematic
;
1-(2-Bromo-5-methoxyphenyl)-8-chloro-6-(2-fluorophenyl)-
4H-1,2,4-triazolo[4,3-a][1,4]benzodiazepine
;
_space_group_IT_number 15
_symmetry_cell_setting monoclinic
_symmetry_space_group_name_Hall '-C 2yc'
_symmetry_space_group_name_H-M 'C 1 2/c 1'
_atom_sites_solution_hydrogens geom
_atom_sites_solution_primary direct
_atom_sites_solution_secondary difmap
_audit_creation_method SHELXL-97
_cell_angle_alpha 90.00
_cell_angle_beta 92.2816(17)
_cell_angle_gamma 90.00
_cell_formula_units_Z 8
_cell_length_a 17.0109(6)
_cell_length_b 11.5436(4)
_cell_length_c 20.6095(6)
_cell_measurement_reflns_used 4476
_cell_measurement_temperature 120(2)
_cell_measurement_theta_max 27.48
_cell_measurement_theta_min 2.91
_cell_volume 4043.8(2)
_computing_cell_refinement 'SCALEPACK (Otwinowski & Minor, 1997)'
_computing_data_collection 'COLLECT (Nonius, 1998)'
_computing_data_reduction 'SCALEPACK, DENZO (Otwinowski & Minor, 1997) and SORTAV (Blessing, 1995)'
_computing_molecular_graphics 'ORTEP-3 (Farrugia, 1997)'
_computing_publication_material SHELXL97
_computing_structure_refinement 'SHELXL97 (Sheldrick, 1997)'
_computing_structure_solution 'SHELXS97 (Sheldrick, 1997)'
_diffrn_ambient_temperature 120(2)
_diffrn_measured_fraction_theta_full 0.992
_diffrn_measured_fraction_theta_max 0.992
_diffrn_measurement_device_type 'Nonius KappaCCD'
_diffrn_measurement_method '\w and \f'
_diffrn_radiation_monochromator graphite
_diffrn_radiation_source 'fine-focus sealed tube'
_diffrn_radiation_type MoK\a
_diffrn_radiation_wavelength 0.71073
_diffrn_reflns_av_R_equivalents 0.0429
_diffrn_reflns_av_sigmaI/netI 0.0498
_diffrn_reflns_limit_h_max 22
_diffrn_reflns_limit_h_min -19
_diffrn_reflns_limit_k_max 14
_diffrn_reflns_limit_k_min -14
_diffrn_reflns_limit_l_max 26
_diffrn_reflns_limit_l_min -26
_diffrn_reflns_number 17959
_diffrn_reflns_theta_full 27.54
_diffrn_reflns_theta_max 27.54
_diffrn_reflns_theta_min 3.53
_diffrn_standards_decay_% 0
_exptl_absorpt_coefficient_mu 2.199
_exptl_absorpt_correction_T_max 0.620
_exptl_absorpt_correction_T_min 0.505
_exptl_absorpt_correction_type multi-scan
_exptl_absorpt_process_details '(SADABS; Bruker, 2003)'
_exptl_crystal_colour 'pale yellow'
_exptl_crystal_density_diffrn 1.635
_exptl_crystal_density_method 'not measured'
_exptl_crystal_description block
_exptl_crystal_F_000 2000
_exptl_crystal_size_max 0.36
_exptl_crystal_size_mid 0.32
_exptl_crystal_size_min 0.24
_refine_diff_density_max 0.406
_refine_diff_density_min -0.522
_refine_ls_extinction_coef 0.00038(7)
_refine_ls_extinction_expression Fc^*^=kFc[1+0.001xFc^2^\l^3^/sin(2\q)]^-1/4^
_refine_ls_extinction_method SHELXL97
_refine_ls_goodness_of_fit_ref 1.034
_refine_ls_hydrogen_treatment constr
_refine_ls_matrix_type full
_refine_ls_number_parameters 282
_refine_ls_number_reflns 4636
_refine_ls_number_restraints 0
_refine_ls_restrained_S_all 1.034
_refine_ls_R_factor_all 0.0578
_refine_ls_R_factor_gt 0.0349
_refine_ls_shift/su_max 0.001
_refine_ls_shift/su_mean 0.000
_refine_ls_structure_factor_coef Fsqd
_refine_ls_weighting_details 'calc w = 1/[\s^2^(Fo^2^)+(0.0276P)^2^+3.972P] where P = (Fo^2^+2Fc^2^)/3'
_refine_ls_weighting_scheme calc
_refine_ls_wR_factor_gt 0.0678
_refine_ls_wR_factor_ref 0.0746
_reflns_number_gt 3545
_reflns_number_total 4636
_reflns_threshold_expression I>2\s(I)
_cod_data_source_file bt6760.cif
_cod_data_source_block I
_cod_original_sg_symbol_H-M 'C 2/c'
_cod_database_code 2207155
_cod_database_fobs_code 2207155

loop_
_symmetry_equiv_pos_as_xyz
'x, y, z'
'-x, y, -z+1/2'
'x+1/2, y+1/2, z'
'-x+1/2, y+1/2, -z+1/2'
'-x, -y, -z'
'x, -y, z-1/2'
'-x+1/2, -y+1/2, -z'
'x+1/2, -y+1/2, z-1/2'

loop_
_atom_site_label
_atom_site_fract_x
_atom_site_fract_y
_atom_site_fract_z
_atom_site_U_iso_or_equiv
_atom_site_adp_type
_atom_site_calc_flag
_atom_site_refinement_flags
_atom_site_occupancy
_atom_site_type_symbol
C1 0.29527(13) 0.03453(19) 0.14939(10) 0.0186(5) Uani d . 1 C
C2 0.31284(15) -0.01748(19) 0.09168(11) 0.0225(5) Uani d . 1 C
H2 0.2740 -0.0598 0.0672 0.027 Uiso calc R 1 H
C3 0.38893(15) -0.0064(2) 0.07022(11) 0.0256(6) Uani d . 1 C
H3 0.4024 -0.0406 0.0303 0.031 Uiso calc R 1 H
C4 0.44510(15) 0.0543(2) 0.10690(11) 0.0254(6) Uani d . 1 C
H4 0.4974 0.0600 0.0927 0.030 Uiso calc R 1 H
C5 0.42487(14) 0.10679(19) 0.16437(11) 0.0201(5) Uani d . 1 C
H5 0.4637 0.1488 0.1891 0.024 Uiso calc R 1 H
C6 0.34883(13) 0.09925(18) 0.18672(10) 0.0162(5) Uani d . 1 C
C7 0.32824(13) 0.16341(18) 0.24659(10) 0.0160(5) Uani d . 1 C
C8 0.36680(13) 0.2444(2) 0.34771(10) 0.0197(5) Uani d . 1 C
H8A 0.3527 0.3230 0.3320 0.024 Uiso calc R 1 H
H8B 0.4151 0.2506 0.3759 0.024 Uiso calc R 1 H
C9 0.30212(13) 0.19739(18) 0.38564(10) 0.0166(5) Uani d . 1 C
C10 0.20196(13) 0.23708(18) 0.29772(10) 0.0148(5) Uani d . 1 C
C11 0.25103(13) 0.22564(18) 0.24509(10) 0.0145(4) Uani d . 1 C
C12 0.22626(13) 0.27568(18) 0.18603(10) 0.0168(5) Uani d . 1 C
H12 0.2584 0.2690 0.1495 0.020 Uiso calc R 1 H
C13 0.15616(13) 0.33444(18) 0.18002(10) 0.0177(5) Uani d . 1 C
C14 0.10730(13) 0.34409(19) 0.23184(10) 0.0194(5) Uani d . 1 C
H14 0.0585 0.3837 0.2271 0.023 Uiso calc R 1 H
C15 0.13075(13) 0.29515(19) 0.29064(10) 0.0177(5) Uani d . 1 C
H15 0.0978 0.3013 0.3266 0.021 Uiso calc R 1 H
C16 0.18369(13) 0.14398(18) 0.40899(10) 0.0167(5) Uani d . 1 C
C17 0.09854(13) 0.12232(18) 0.40969(10) 0.0168(5) Uani d . 1 C
C18 0.05775(14) 0.04967(19) 0.36588(10) 0.0190(5) Uani d . 1 C
C19 -0.02163(14) 0.0307(2) 0.37113(11) 0.0244(5) Uani d . 1 C
H19 -0.0489 -0.0174 0.3404 0.029 Uiso calc R 1 H
C20 -0.06211(14) 0.0812(2) 0.42102(11) 0.0250(5) Uani d . 1 C
H20 -0.1169 0.0677 0.4245 0.030 Uiso calc R 1 H
C21 -0.02190(14) 0.1514(2) 0.46569(10) 0.0209(5) Uani d . 1 C
C22 0.05765(14) 0.17254(19) 0.45944(10) 0.0192(5) Uani d . 1 C
H22 0.0846 0.2222 0.4896 0.023 Uiso calc R 1 H
C23 -0.13683(15) 0.1847(2) 0.52609(12) 0.0305(6) Uani d . 1 C
H23A -0.1532 0.2276 0.5643 0.046 Uiso calc R 1 H
H23B -0.1463 0.1018 0.5323 0.046 Uiso calc R 1 H
H23C -0.1672 0.2117 0.4876 0.046 Uiso calc R 1 H
N1 0.38193(11) 0.16916(15) 0.29199(8) 0.0176(4) Uani d . 1 N
N2 0.22620(10) 0.19133(15) 0.35967(8) 0.0154(4) Uani d . 1 N
N3 0.30634(11) 0.15665(16) 0.44457(8) 0.0200(4) Uani d . 1 N
N4 0.23087(11) 0.12220(16) 0.45954(8) 0.0199(4) Uani d . 1 N
F1 0.22125(8) 0.01895(11) 0.17111(6) 0.0242(3) Uani d . 1 F
O1 -0.05502(10) 0.20385(14) 0.51736(7) 0.0278(4) Uani d . 1 O
Cl1 0.12993(4) 0.39768(5) 0.10587(3) 0.02819(16) Uani d . 1 Cl
Br1 0.112657(15) -0.03066(2) 0.301251(11) 0.02696(9) Uani d . 1 Br

loop_
_atom_site_aniso_label
_atom_site_aniso_U_11
_atom_site_aniso_U_22
_atom_site_aniso_U_33
_atom_site_aniso_U_12
_atom_site_aniso_U_13
_atom_site_aniso_U_23
C1 0.0155(12) 0.0191(12) 0.0213(11) 0.0029(10) 0.0009(9) 0.0025(9)
C2 0.0272(14) 0.0195(12) 0.0204(11) 0.0029(10) -0.0045(10) -0.0002(9)
C3 0.0326(15) 0.0258(13) 0.0186(11) 0.0089(11) 0.0038(11) 0.0000(10)
C4 0.0210(13) 0.0285(14) 0.0272(12) 0.0074(11) 0.0068(10) 0.0007(11)
C5 0.0146(12) 0.0207(12) 0.0250(12) 0.0022(10) -0.0002(9) 0.0006(10)
C6 0.0151(12) 0.0150(12) 0.0183(10) 0.0023(9) -0.0012(9) 0.0029(9)
C7 0.0141(12) 0.0146(11) 0.0194(11) -0.0016(9) 0.0026(9) 0.0024(9)
C8 0.0147(12) 0.0203(12) 0.0238(11) -0.0004(10) -0.0033(10) -0.0039(9)
C9 0.0140(12) 0.0161(12) 0.0195(11) 0.0006(9) -0.0030(9) -0.0056(9)
C10 0.0148(12) 0.0136(11) 0.0156(10) -0.0026(9) -0.0023(9) -0.0003(8)
C11 0.0117(11) 0.0133(11) 0.0185(10) -0.0015(9) 0.0001(9) -0.0010(9)
C12 0.0148(12) 0.0166(12) 0.0194(11) -0.0016(9) 0.0034(9) 0.0010(9)
C13 0.0195(13) 0.0152(12) 0.0183(11) -0.0002(9) -0.0006(9) 0.0041(9)
C14 0.0132(12) 0.0200(12) 0.0249(11) 0.0046(10) -0.0015(9) -0.0003(10)
C15 0.0149(12) 0.0203(12) 0.0182(11) 0.0000(9) 0.0021(9) -0.0021(9)
C16 0.0207(13) 0.0149(11) 0.0146(10) 0.0001(9) 0.0001(9) -0.0039(9)
C17 0.0161(12) 0.0180(12) 0.0162(10) 0.0002(9) 0.0006(9) 0.0008(9)
C18 0.0210(13) 0.0196(12) 0.0165(10) 0.0007(10) 0.0025(9) -0.0023(9)
C19 0.0234(14) 0.0256(14) 0.0238(12) -0.0061(11) -0.0027(10) -0.0055(10)
C20 0.0165(13) 0.0310(14) 0.0274(12) -0.0050(11) 0.0011(10) 0.0009(11)
C21 0.0219(13) 0.0225(13) 0.0188(11) -0.0009(10) 0.0044(10) 0.0021(9)
C22 0.0210(13) 0.0214(12) 0.0153(10) -0.0033(10) 0.0009(9) -0.0008(9)
C23 0.0224(14) 0.0385(15) 0.0313(13) -0.0028(12) 0.0122(11) -0.0005(12)
N1 0.0138(10) 0.0200(10) 0.0193(9) -0.0012(8) 0.0019(8) -0.0009(8)
N2 0.0121(10) 0.0188(10) 0.0152(9) 0.0001(8) -0.0003(7) -0.0022(7)
N3 0.0172(11) 0.0243(11) 0.0181(9) 0.0004(8) -0.0020(8) -0.0035(8)
N4 0.0173(11) 0.0254(11) 0.0169(9) -0.0001(8) -0.0009(8) -0.0021(8)
F1 0.0158(7) 0.0282(8) 0.0286(7) -0.0040(6) -0.0011(6) -0.0051(6)
O1 0.0202(10) 0.0389(10) 0.0248(8) -0.0015(8) 0.0083(7) -0.0073(8)
Cl1 0.0323(4) 0.0294(3) 0.0227(3) 0.0115(3) 0.0001(3) 0.0086(2)
Br1 0.02801(15) 0.02872(16) 0.02428(13) -0.00058(11) 0.00281(10) -0.01096(10)

loop_
_atom_type_symbol
_atom_type_description
_atom_type_scat_dispersion_real
_atom_type_scat_dispersion_imag
_atom_type_scat_source
C C 0.0033 0.0016 'International Tables Vol C Tables 4.2.6.8 and 6.1.1.4'
H H 0.0000 0.0000 'International Tables Vol C Tables 4.2.6.8 and 6.1.1.4'
N N 0.0061 0.0033 'International Tables Vol C Tables 4.2.6.8 and 6.1.1.4'
F F 0.0171 0.0103 'International Tables Vol C Tables 4.2.6.8 and 6.1.1.4'
O O 0.0106 0.0060 'International Tables Vol C Tables 4.2.6.8 and 6.1.1.4'
Cl Cl 0.1484 0.1585 'International Tables Vol C Tables 4.2.6.8 and 6.1.1.4'
Br Br -0.2901 2.4595 'International Tables Vol C Tables 4.2.6.8 and 6.1.1.4'

loop_
_geom_angle_atom_site_label_1
_geom_angle_atom_site_label_2
_geom_angle_atom_site_label_3
_geom_angle
F1 C1 C2 117.5(2)
F1 C1 C6 118.89(19)
C2 C1 C6 123.6(2)
C1 C2 C3 118.2(2)
C1 C2 H2 120.9
C3 C2 H2 120.9
C4 C3 C2 120.2(2)
C4 C3 H3 119.9
C2 C3 H3 119.9
C3 C4 C5 119.9(2)
C3 C4 H4 120.1
C5 C4 H4 120.1
C4 C5 C6 121.4(2)
C4 C5 H5 119.3
C6 C5 H5 119.3
C1 C6 C5 116.6(2)
C1 C6 C7 123.7(2)
C5 C6 C7 119.60(19)
N1 C7 C6 116.41(19)
N1 C7 C11 126.09(19)
C6 C7 C11 117.12(18)
N1 C8 C9 110.69(18)
N1 C8 H8A 109.5
C9 C8 H8A 109.5
N1 C8 H8B 109.5
C9 C8 H8B 109.5
H8A C8 H8B 108.1
N3 C9 N2 111.07(19)
N3 C9 C8 127.7(2)
N2 C9 C8 121.23(18)
C15 C10 C11 120.59(19)
C15 C10 N2 119.53(19)
C11 C10 N2 119.86(19)
C12 C11 C10 117.9(2)
C12 C11 C7 116.78(19)
C10 C11 C7 125.37(18)
C13 C12 C11 120.9(2)
C13 C12 H12 119.6
C11 C12 H12 119.6
C12 C13 C14 121.1(2)
C12 C13 Cl1 118.62(17)
C14 C13 Cl1 120.29(17)
C15 C14 C13 118.9(2)
C15 C14 H14 120.6
C13 C14 H14 120.6
C14 C15 C10 120.7(2)
C14 C15 H15 119.7
C10 C15 H15 119.7
N4 C16 N2 109.73(19)
N4 C16 C17 122.04(19)
N2 C16 C17 128.20(18)
C22 C17 C18 118.5(2)
C22 C17 C16 117.31(19)
C18 C17 C16 124.05(19)
C19 C18 C17 120.6(2)
C19 C18 Br1 119.27(17)
C17 C18 Br1 120.09(17)
C18 C19 C20 120.6(2)
C18 C19 H19 119.7
C20 C19 H19 119.7
C21 C20 C19 119.4(2)
C21 C20 H20 120.3
C19 C20 H20 120.3
O1 C21 C22 115.4(2)
O1 C21 C20 124.7(2)
C22 C21 C20 119.9(2)
C21 C22 C17 121.0(2)
C21 C22 H22 119.5
C17 C22 H22 119.5
O1 C23 H23A 109.5
O1 C23 H23B 109.5
H23A C23 H23B 109.5
O1 C23 H23C 109.5
H23A C23 H23C 109.5
H23B C23 H23C 109.5
C7 N1 C8 117.28(19)
C9 N2 C16 104.10(17)
C9 N2 C10 124.10(18)
C16 N2 C10 131.51(18)
C9 N3 N4 107.05(17)
C16 N4 N3 108.04(17)
C21 O1 C23 117.65(18)

loop_
_geom_bond_atom_site_label_1
_geom_bond_atom_site_label_2
_geom_bond_distance
_geom_bond_publ_flag
C1 F1 1.365(3) ?
C1 C2 1.376(3) ?
C1 C6 1.387(3) ?
C2 C3 1.390(3) ?
C2 H2 0.9500 ?
C3 C4 1.385(3) ?
C3 H3 0.9500 ?
C4 C5 1.386(3) ?
C4 H4 0.9500 ?
C5 C6 1.393(3) ?
C5 H5 0.9500 ?
C6 C7 1.493(3) y
C7 N1 1.283(3) y
C7 C11 1.496(3) y
C8 N1 1.471(3) ?
C8 C9 1.478(3) ?
C8 H8A 0.9900 ?
C8 H8B 0.9900 ?
C9 N3 1.302(3) y
C9 N2 1.380(3) y
C10 C15 1.387(3) ?
C10 C11 1.401(3) ?
C10 N2 1.427(3) ?
C11 C12 1.397(3) ?
C12 C13 1.373(3) ?
C12 H12 0.9500 ?
C13 C14 1.384(3) ?
C13 Cl1 1.736(2) ?
C14 C15 1.382(3) ?
C14 H14 0.9500 ?
C15 H15 0.9500 ?
C16 N4 1.314(3) y
C16 N2 1.383(3) y
C16 C17 1.471(3) ?
C17 C22 1.388(3) ?
C17 C18 1.397(3) ?
C18 C19 1.377(3) ?
C18 Br1 1.899(2) ?
C19 C20 1.388(3) ?
C19 H19 0.9500 ?
C20 C21 1.386(3) ?
C20 H20 0.9500 ?
C21 O1 1.366(3) ?
C21 C22 1.386(3) ?
C22 H22 0.9500 ?
C23 O1 1.428(3) ?
C23 H23A 0.9800 ?
C23 H23B 0.9800 ?
C23 H23C 0.9800 ?
N3 N4 1.390(3) y

loop_
_geom_hbond_atom_site_label_D
_geom_hbond_atom_site_label_H
_geom_hbond_atom_site_label_A
_geom_hbond_site_symmetry_A
_geom_hbond_distance_DH
_geom_hbond_distance_HA
_geom_hbond_distance_DA
_geom_hbond_angle_DHA
C2 H2 N4 6 0.95 2.42 3.244(3) 145

loop_
_geom_torsion_atom_site_label_1
_geom_torsion_atom_site_label_2
_geom_torsion_atom_site_label_3
_geom_torsion_atom_site_label_4
_geom_torsion
_geom_torsion_publ_flag
F1 C1 C2 C3 -177.41(19) ?
C6 C1 C2 C3 1.3(3) ?
C1 C2 C3 C4 0.8(3) ?
C2 C3 C4 C5 -1.7(3) ?
C3 C4 C5 C6 0.5(3) ?
F1 C1 C6 C5 176.28(18) ?
C2 C1 C6 C5 -2.4(3) ?
F1 C1 C6 C7 -6.3(3) y
C2 C1 C6 C7 175.0(2) ?
C4 C5 C6 C1 1.5(3) ?
C4 C5 C6 C7 -176.0(2) ?
C1 C6 C7 N1 146.1(2) ?
C5 C6 C7 N1 -36.6(3) ?
C1 C6 C7 C11 -40.6(3) ?
C5 C6 C7 C11 136.8(2) ?
N1 C8 C9 N3 113.4(2) y
N1 C8 C9 N2 -66.0(3) y
C15 C10 C11 C12 0.8(3) ?
N2 C10 C11 C12 -177.56(18) ?
C15 C10 C11 C7 -178.9(2) ?
N2 C10 C11 C7 2.7(3) ?
N1 C7 C11 C12 137.3(2) ?
C6 C7 C11 C12 -35.4(3) ?
N1 C7 C11 C10 -43.0(3) ?
C6 C7 C11 C10 144.3(2) ?
C10 C11 C12 C13 0.2(3) ?
C7 C11 C12 C13 179.93(19) ?
C11 C12 C13 C14 -1.2(3) ?
C11 C12 C13 Cl1 178.42(16) ?
C12 C13 C14 C15 1.1(3) ?
Cl1 C13 C14 C15 -178.47(17) ?
C13 C14 C15 C10 -0.1(3) ?
C11 C10 C15 C14 -0.8(3) ?
N2 C10 C15 C14 177.52(19) ?
N4 C16 C17 C22 54.2(3) ?
N2 C16 C17 C22 -123.5(2) ?
N4 C16 C17 C18 -122.1(2) ?
N2 C16 C17 C18 60.2(3) ?
C22 C17 C18 C19 1.5(3) ?
C16 C17 C18 C19 177.7(2) ?
C22 C17 C18 Br1 -175.01(16) ?
C16 C17 C18 Br1 1.2(3) y
C17 C18 C19 C20 -1.6(3) ?
Br1 C18 C19 C20 174.98(18) ?
C18 C19 C20 C21 0.1(4) ?
C19 C20 C21 O1 -178.7(2) ?
C19 C20 C21 C22 1.4(3) ?
O1 C21 C22 C17 178.68(19) ?
C20 C21 C22 C17 -1.4(3) ?
C18 C17 C22 C21 0.0(3) ?
C16 C17 C22 C21 -176.5(2) ?
C6 C7 N1 C8 172.24(18) ?
C11 C7 N1 C8 -0.4(3) ?
C9 C8 N1 C7 67.5(2) ?
N3 C9 N2 C16 0.8(2) ?
C8 C9 N2 C16 -179.76(19) ?
N3 C9 N2 C10 175.23(19) ?
C8 C9 N2 C10 -5.3(3) ?
N4 C16 N2 C9 -0.9(2) ?
C17 C16 N2 C9 177.0(2) ?
N4 C16 N2 C10 -174.8(2) ?
C17 C16 N2 C10 3.1(4) ?
C15 C10 N2 C9 -138.5(2) ?
C11 C10 N2 C9 39.8(3) ?
C15 C10 N2 C16 34.3(3) y
C11 C10 N2 C16 -147.3(2) ?
N2 C9 N3 N4 -0.3(2) ?
C8 C9 N3 N4 -179.8(2) ?
N2 C16 N4 N3 0.7(2) ?
C17 C16 N4 N3 -177.34(19) ?
C9 N3 N4 C16 -0.3(2) ?
C22 C21 O1 C23 -179.9(2) ?
C20 C21 O1 C23 0.2(3) ?

loop_
_cod_related_entry_id
_cod_related_entry_database
_cod_related_entry_code
1 ChemSpider 9802165
